data_2238356
loop_
_publ_author_name
'Fun, Hoong-Kun'
'Chantrapromma, Suchada'
'Nilwanna, Boonlerd'
'Kobkeatthawin, Thawanrat'
'Boonnak, Nawong'

_publ_section_title
;
 1-(2,4-Dinitrophenyl)-2-[(<i>E</i>)-2,4,5-trimethoxybenzylidene]hydrazine
;
_journal_coeditor_code HB7102
_journal_issue 8
_journal_name_full 'Acta Crystallographica Section E'
_journal_page_first o1203
_journal_page_last o1204
_journal_paper_doi 10.1107/S1600536813018345
_journal_volume 69
_journal_year 2013
_chemical_formula_iupac 'C16 H16 N4 O7'
_chemical_formula_moiety 'C16 H16 N4 O7'
_chemical_formula_sum 'C16 H16 N4 O7'
_chemical_formula_weight 376.33
_chemical_melting_point_gt 528
_chemical_melting_point_lt 529
_chemical_name_systematic
;
1-(2,4-Dinitrophenyl)-2-[(<i>E</i>)-2,4,5-trimethoxybenzylidene]hydrazine
;
_space_group_IT_number 14
_symmetry_cell_setting monoclinic
_symmetry_space_group_name_Hall '-P 2ybc'
_symmetry_space_group_name_H-M 'P 1 21/c 1'
_atom_sites_solution_hydrogens geom
_atom_sites_solution_primary direct
_atom_sites_solution_secondary difmap
_audit_creation_method SHELXL-97
_cell_angle_alpha 90.00
_cell_angle_beta 101.546(3)
_cell_angle_gamma 90.00
_cell_formula_units_Z 4
_cell_length_a 8.0273(13)
_cell_length_b 15.048(2)
_cell_length_c 13.686(2)
_cell_measurement_reflns_used 4296
_cell_measurement_temperature 100
_cell_measurement_theta_max 29.00
_cell_measurement_theta_min 2.03
_cell_volume 1619.7(4)
_computing_cell_refinement 'SAINT (Bruker, 2009)'
_computing_data_collection 'APEX2 (Bruker, 2009)'
_computing_data_reduction 'SAINT (Bruker, 2009)'
_computing_molecular_graphics 'SHELXTL (Sheldrick, 2008)'
_computing_publication_material
;
SHELXTL (Sheldrick, 2008), PLATON (Spek, 2009) and publCIF
(Westrip, 2010)
;
_computing_structure_refinement 'SHELXTL (Sheldrick, 2008)'
_computing_structure_solution 'SHELXTL (Sheldrick, 2008)'
_diffrn_ambient_temperature 100
_diffrn_measured_fraction_theta_full 0.999
_diffrn_measured_fraction_theta_max 0.999
_diffrn_measurement_device_type 'Bruker SMART APEXII DUO CCD'
_diffrn_measurement_method '\f and \w scans'
_diffrn_radiation_monochromator graphite
_diffrn_radiation_source 'fine-focus sealed tube'
_diffrn_radiation_type MoK\a
_diffrn_radiation_wavelength 0.71073
_diffrn_reflns_av_R_equivalents 0.0720
_diffrn_reflns_av_sigmaI/netI 0.0907
_diffrn_reflns_limit_h_max 10
_diffrn_reflns_limit_h_min -10
_diffrn_reflns_limit_k_max 20
_diffrn_reflns_limit_k_min -17
_diffrn_reflns_limit_l_max 18
_diffrn_reflns_limit_l_min -18
_diffrn_reflns_number 14507
_diffrn_reflns_theta_full 29.00
_diffrn_reflns_theta_max 29.00
_diffrn_reflns_theta_min 2.03
_diffrn_standards_number 0
_exptl_absorpt_coefficient_mu 0.123
_exptl_absorpt_correction_T_max 0.9937
_exptl_absorpt_correction_T_min 0.9607
_exptl_absorpt_correction_type multi-scan
_exptl_absorpt_process_details '(<i>SADABS</i>; Bruker, 2009)'
_exptl_crystal_colour Red
_exptl_crystal_density_diffrn 1.543
_exptl_crystal_density_method 'not measured'
_exptl_crystal_description Needle
_exptl_crystal_F_000 784
_exptl_crystal_size_max 0.33
_exptl_crystal_size_mid 0.06
_exptl_crystal_size_min 0.05
_refine_diff_density_max 0.314
_refine_diff_density_min -0.333
_refine_ls_extinction_method none
_refine_ls_goodness_of_fit_ref 1.007
_refine_ls_hydrogen_treatment mixed
_refine_ls_matrix_type full
_refine_ls_number_parameters 251
_refine_ls_number_reflns 4296
_refine_ls_number_restraints 0
_refine_ls_restrained_S_all 1.007
_refine_ls_R_factor_all 0.1277
_refine_ls_R_factor_gt 0.0551
_refine_ls_shift/su_max 0.000
_refine_ls_shift/su_mean 0.000
_refine_ls_structure_factor_coef Fsqd
_refine_ls_weighting_details 'calc w=1/[\s^2^(Fo^2^)+(0.0544P)^2^+0.5503P] where P=(Fo^2^+2Fc^2^)/3'
_refine_ls_weighting_scheme calc
_refine_ls_wR_factor_gt 0.1117
_refine_ls_wR_factor_ref 0.1437
_reflns_number_gt 2385
_reflns_number_total 4296
_reflns_threshold_expression I>2\s(I)
_cod_data_source_file hb7102.cif
_cod_data_source_block I
_cod_original_sg_symbol_H-M 'P 21/c'
_cod_database_code 2238356
_cod_database_fobs_code 2238356

loop_
_symmetry_equiv_pos_as_xyz
'x, y, z'
'-x, y+1/2, -z+1/2'
'-x, -y, -z'
'x, -y-1/2, z-1/2'

loop_
_atom_site_type_symbol
_atom_site_label
_atom_site_fract_x
_atom_site_fract_y
_atom_site_fract_z
_atom_site_U_iso_or_equiv
_atom_site_adp_type
_atom_site_calc_flag
_atom_site_refinement_flags
_atom_site_occupancy
_atom_site_symmetry_multiplicity
O O1 1.12652(19) 0.44523(11) 0.52056(12) 0.0210(4) Uani d . 1 1
O O2 1.38293(19) 0.39446(11) 0.56829(12) 0.0204(4) Uani d . 1 1
O O3 1.4973(2) 0.08730(12) 0.60481(14) 0.0302(5) Uani d . 1 1
O O4 1.2974(2) -0.00920(12) 0.55543(14) 0.0292(5) Uani d . 1 1
O O5 0.33101(19) 0.48609(11) 0.33462(13) 0.0226(4) Uani d . 1 1
O O6 -0.05504(19) 0.24861(11) 0.19418(12) 0.0201(4) Uani d . 1 1
O O7 0.18289(19) 0.13357(11) 0.24418(12) 0.0187(4) Uani d . 1 1
N N1 0.8715(2) 0.33762(14) 0.44831(15) 0.0166(5) Uani d . 1 1
H H1N1 0.891(4) 0.394(2) 0.466(2) 0.041(9) Uiso d . 1 1
N N2 0.7106(2) 0.30856(14) 0.40437(14) 0.0171(5) Uani d . 1 1
N N3 1.2304(2) 0.38263(13) 0.53664(14) 0.0164(5) Uani d . 1 1
N N4 1.3513(2) 0.06807(14) 0.56381(15) 0.0194(5) Uani d . 1 1
C C1 0.9955(3) 0.27522(16) 0.46967(16) 0.0142(5) Uani d . 1 1
C C2 1.1676(3) 0.29321(15) 0.51555(16) 0.0149(5) Uani d . 1 1
C C3 1.2840(3) 0.22554(16) 0.54419(16) 0.0153(5) Uani d . 1 1
H H3A 1.3951 0.2386 0.5756 0.018 Uiso calc R 1 1
C C4 1.2341(3) 0.13928(16) 0.52577(17) 0.0162(5) Uani d . 1 1
C C5 1.0706(3) 0.11895(17) 0.47365(17) 0.0182(6) Uani d . 1 1
H H5A 1.0407 0.0602 0.4579 0.022 Uiso calc R 1 1
C C6 0.9552(3) 0.18490(16) 0.44595(16) 0.0169(5) Uani d . 1 1
H H6A 0.8472 0.1705 0.4106 0.020 Uiso calc R 1 1
C C7 0.5914(3) 0.36708(16) 0.38720(16) 0.0163(5) Uani d . 1 1
H H7A 0.6128 0.4261 0.4056 0.020 Uiso calc R 1 1
C C8 0.4214(3) 0.33803(16) 0.33783(16) 0.0144(5) Uani d . 1 1
C C9 0.2900(3) 0.39983(16) 0.31141(17) 0.0157(5) Uani d . 1 1
C C10 0.1277(3) 0.37208(16) 0.26307(17) 0.0163(5) Uani d . 1 1
H H10A 0.0409 0.4135 0.2453 0.020 Uiso calc R 1 1
C C11 0.0970(3) 0.28289(16) 0.24183(16) 0.0151(5) Uani d . 1 1
C C12 0.2279(3) 0.21986(16) 0.26910(16) 0.0155(5) Uani d . 1 1
C C13 0.3866(3) 0.24807(16) 0.31568(16) 0.0158(5) Uani d . 1 1
H H13A 0.4733 0.2065 0.3330 0.019 Uiso calc R 1 1
C C14 0.2019(3) 0.55210(17) 0.3101(2) 0.0251(6) Uani d . 1 1
H H14A 0.2473 0.6090 0.3333 0.038 Uiso calc R 1 1
H H14B 0.1084 0.5377 0.3414 0.038 Uiso calc R 1 1
H H14C 0.1629 0.5540 0.2391 0.038 Uiso calc R 1 1
C C15 -0.1945(3) 0.30917(17) 0.16478(18) 0.0212(6) Uani d . 1 1
H H15A -0.2911 0.2775 0.1284 0.032 Uiso calc R 1 1
H H15B -0.1623 0.3549 0.1232 0.032 Uiso calc R 1 1
H H15C -0.2233 0.3356 0.2231 0.032 Uiso calc R 1 1
C C16 0.3069(3) 0.06688(16) 0.28081(18) 0.0208(6) Uani d . 1 1
H H16A 0.2600 0.0092 0.2623 0.031 Uiso calc R 1 1
H H16B 0.3380 0.0709 0.3521 0.031 Uiso calc R 1 1
H H16C 0.4058 0.0759 0.2525 0.031 Uiso calc R 1 1

loop_
_atom_site_aniso_label
_atom_site_aniso_U_11
_atom_site_aniso_U_22
_atom_site_aniso_U_33
_atom_site_aniso_U_12
_atom_site_aniso_U_13
_atom_site_aniso_U_23
O1 0.0171(8) 0.0103(9) 0.0338(9) 0.0024(7) 0.0009(7) -0.0002(7)
O2 0.0122(8) 0.0163(9) 0.0305(9) -0.0031(7) -0.0009(7) -0.0019(7)
O3 0.0140(8) 0.0199(10) 0.0520(11) 0.0024(7) -0.0048(8) 0.0026(9)
O4 0.0239(9) 0.0111(9) 0.0488(11) -0.0020(7) -0.0020(8) 0.0018(8)
O5 0.0148(8) 0.0091(9) 0.0412(10) 0.0022(7) -0.0008(8) -0.0012(8)
O6 0.0118(8) 0.0155(9) 0.0305(9) 0.0012(7) -0.0021(7) -0.0011(7)
O7 0.0148(8) 0.0106(9) 0.0286(9) 0.0013(7) -0.0007(7) -0.0019(7)
N1 0.0112(9) 0.0111(11) 0.0257(10) -0.0010(8) -0.0004(8) 0.0006(9)
N2 0.0099(9) 0.0170(11) 0.0232(9) 0.0000(8) 0.0001(8) -0.0001(8)
N3 0.0161(9) 0.0110(10) 0.0211(10) 0.0015(8) 0.0017(8) -0.0002(8)
N4 0.0156(10) 0.0123(11) 0.0301(11) 0.0019(8) 0.0039(9) 0.0005(9)
C1 0.0118(10) 0.0128(12) 0.0180(10) 0.0013(9) 0.0032(9) 0.0007(9)
C2 0.0138(10) 0.0102(12) 0.0198(10) -0.0005(9) 0.0016(9) -0.0008(9)
C3 0.0110(10) 0.0139(12) 0.0204(11) 0.0008(9) 0.0014(9) -0.0006(9)
C4 0.0131(11) 0.0128(12) 0.0216(11) 0.0039(9) 0.0012(9) 0.0010(10)
C5 0.0166(11) 0.0157(13) 0.0223(12) -0.0014(10) 0.0035(10) -0.0005(10)
C6 0.0107(10) 0.0177(13) 0.0212(11) -0.0006(9) 0.0004(9) 0.0011(10)
C7 0.0153(11) 0.0112(12) 0.0215(11) -0.0009(9) 0.0018(9) -0.0002(9)
C8 0.0102(10) 0.0125(12) 0.0203(11) 0.0012(9) 0.0027(9) 0.0013(9)
C9 0.0153(11) 0.0100(12) 0.0213(11) -0.0011(9) 0.0024(9) -0.0007(9)
C10 0.0133(11) 0.0125(12) 0.0222(11) 0.0040(9) 0.0013(9) 0.0017(10)
C11 0.0104(10) 0.0148(13) 0.0199(11) -0.0008(9) 0.0025(9) 0.0000(9)
C12 0.0160(11) 0.0107(12) 0.0198(11) -0.0001(9) 0.0035(9) -0.0008(9)
C13 0.0133(11) 0.0115(12) 0.0220(11) 0.0041(9) 0.0019(9) 0.0005(9)
C14 0.0203(12) 0.0119(13) 0.0408(14) 0.0062(10) 0.0006(11) 0.0003(11)
C15 0.0122(11) 0.0199(14) 0.0292(12) 0.0048(10) -0.0014(10) 0.0000(11)
C16 0.0177(12) 0.0122(13) 0.0312(12) 0.0049(10) 0.0018(10) 0.0015(10)

loop_
_atom_type_symbol
_atom_type_description
_atom_type_scat_dispersion_real
_atom_type_scat_dispersion_imag
_atom_type_scat_source
C C 0.0033 0.0016 'International Tables Vol C Tables 4.2.6.8 and 6.1.1.4'
H H 0.0000 0.0000 'International Tables Vol C Tables 4.2.6.8 and 6.1.1.4'
N N 0.0061 0.0033 'International Tables Vol C Tables 4.2.6.8 and 6.1.1.4'
O O 0.0106 0.0060 'International Tables Vol C Tables 4.2.6.8 and 6.1.1.4'

loop_
_geom_angle_atom_site_label_1
_geom_angle_atom_site_label_2
_geom_angle_atom_site_label_3
_geom_angle
C9 O5 C14 118.60(17)
C11 O6 C15 117.78(18)
C12 O7 C16 116.49(16)
C1 N1 N2 117.2(2)
C1 N1 H1N1 121.4(19)
N2 N1 H1N1 121.2(19)
C7 N2 N1 117.3(2)
O2 N3 O1 122.47(19)
O2 N3 C2 119.27(19)
O1 N3 C2 118.25(17)
O3 N4 O4 123.2(2)
O3 N4 C4 118.7(2)
O4 N4 C4 118.03(17)
N1 C1 C6 119.28(19)
N1 C1 C2 124.6(2)
C6 C1 C2 116.1(2)
C3 C2 C1 121.7(2)
C3 C2 N3 116.05(18)
C1 C2 N3 122.3(2)
C4 C3 C2 119.31(19)
C4 C3 H3A 120.3
C2 C3 H3A 120.3
C3 C4 C5 120.9(2)
C3 C4 N4 119.29(18)
C5 C4 N4 119.8(2)
C6 C5 C4 120.1(2)
C6 C5 H5A 120.0
C4 C5 H5A 120.0
C5 C6 C1 121.61(19)
C5 C6 H6A 119.2
C1 C6 H6A 119.2
N2 C7 C8 118.1(2)
N2 C7 H7A 121.0
C8 C7 H7A 121.0
C9 C8 C13 118.60(19)
C9 C8 C7 120.4(2)
C13 C8 C7 121.0(2)
O5 C9 C8 116.05(18)
O5 C9 C10 123.6(2)
C8 C9 C10 120.4(2)
C11 C10 C9 119.8(2)
C11 C10 H10A 120.1
C9 C10 H10A 120.1
O6 C11 C10 124.9(2)
O6 C11 C12 114.9(2)
C10 C11 C12 120.29(19)
O7 C12 C13 125.6(2)
O7 C12 C11 115.18(18)
C13 C12 C11 119.2(2)
C12 C13 C8 121.6(2)
C12 C13 H13A 119.2
C8 C13 H13A 119.2
O5 C14 H14A 109.5
O5 C14 H14B 109.5
H14A C14 H14B 109.5
O5 C14 H14C 109.5
H14A C14 H14C 109.5
H14B C14 H14C 109.5
O6 C15 H15A 109.5
O6 C15 H15B 109.5
H15A C15 H15B 109.5
O6 C15 H15C 109.5
H15A C15 H15C 109.5
H15B C15 H15C 109.5
O7 C16 H16A 109.5
O7 C16 H16B 109.5
H16A C16 H16B 109.5
O7 C16 H16C 109.5
H16A C16 H16C 109.5
H16B C16 H16C 109.5

loop_
_geom_bond_atom_site_label_1
_geom_bond_atom_site_label_2
_geom_bond_distance
O1 N3 1.248(2)
O2 N3 1.227(2)
O3 N4 1.228(2)
O4 N4 1.238(3)
O5 C9 1.361(3)
O5 C14 1.427(3)
O6 C11 1.364(2)
O6 C15 1.437(3)
O7 C12 1.372(3)
O7 C16 1.432(3)
N1 C1 1.357(3)
N1 N2 1.382(2)
N1 H1N1 0.88(3)
N2 C7 1.287(3)
N3 C2 1.446(3)
N4 C4 1.452(3)
C1 C6 1.420(3)
C1 C2 1.424(3)
C2 C3 1.385(3)
C3 C4 1.367(3)
C3 H3A 0.9300
C4 C5 1.396(3)
C5 C6 1.359(3)
C5 H5A 0.9300
C6 H6A 0.9300
C7 C8 1.463(3)
C7 H7A 0.9300
C8 C9 1.398(3)
C8 C13 1.403(3)
C9 C10 1.401(3)
C10 C11 1.385(3)
C10 H10A 0.9300
C11 C12 1.410(3)
C12 C13 1.373(3)
C13 H13A 0.9300
C14 H14A 0.9600
C14 H14B 0.9600
C14 H14C 0.9600
C15 H15A 0.9600
C15 H15B 0.9600
C15 H15C 0.9600
C16 H16A 0.9600
C16 H16B 0.9600
C16 H16C 0.9600

loop_
_geom_hbond_atom_site_label_D
_geom_hbond_atom_site_label_H
_geom_hbond_atom_site_label_A
_geom_hbond_site_symmetry_A
_geom_hbond_distance_DH
_geom_hbond_distance_HA
_geom_hbond_distance_DA
_geom_hbond_angle_DHA
_geom_hbond_publ_flag
N1 H1N1 O1 1_555 0.89(3) 2.04(3) 2.642(3) 124(3) y
N1 H1N1 O1 3_766 0.89(3) 2.43(3) 3.295(3) 164(3) y
C14 H14A O6 2_555 0.96 2.59 3.180(3) 120 y
C16 H16C O2 4_465 0.96 2.53 3.143(3) 122 y

loop_
_geom_torsion_atom_site_label_1
_geom_torsion_atom_site_label_2
_geom_torsion_atom_site_label_3
_geom_torsion_atom_site_label_4
_geom_torsion
C1 N1 N2 C7 177.6(2)
N2 N1 C1 C6 0.3(3)
N2 N1 C1 C2 -179.5(2)
N1 C1 C2 C3 173.6(2)
C6 C1 C2 C3 -6.2(4)
N1 C1 C2 N3 -5.3(4)
C6 C1 C2 N3 174.9(2)
O2 N3 C2 C3 7.3(3)
O1 N3 C2 C3 -173.5(2)
O2 N3 C2 C1 -173.7(2)
O1 N3 C2 C1 5.4(3)
C1 C2 C3 C4 1.7(4)
N3 C2 C3 C4 -179.4(2)
C2 C3 C4 C5 3.6(4)
C2 C3 C4 N4 -174.4(2)
O3 N4 C4 C3 -5.7(4)
O4 N4 C4 C3 172.5(2)
O3 N4 C4 C5 176.2(2)
O4 N4 C4 C5 -5.6(3)
C3 C4 C5 C6 -4.2(4)
N4 C4 C5 C6 173.9(2)
C4 C5 C6 C1 -0.8(4)
N1 C1 C6 C5 -174.1(2)
C2 C1 C6 C5 5.7(3)
N1 N2 C7 C8 178.1(2)
N2 C7 C8 C9 -175.7(2)
N2 C7 C8 C13 4.0(4)
C14 O5 C9 C8 -179.6(2)
C14 O5 C9 C10 1.0(4)
C13 C8 C9 O5 -179.9(2)
C7 C8 C9 O5 -0.2(3)
C13 C8 C9 C10 -0.5(4)
C7 C8 C9 C10 179.2(2)
O5 C9 C10 C11 179.7(2)
C8 C9 C10 C11 0.4(4)
C15 O6 C11 C10 -0.8(3)
C15 O6 C11 C12 179.6(2)
C9 C10 C11 O6 -179.2(2)
C9 C10 C11 C12 0.3(4)
C16 O7 C12 C13 8.0(4)
C16 O7 C12 C11 -173.1(2)
O6 C11 C12 O7 -0.3(3)
C10 C11 C12 O7 -179.9(2)
O6 C11 C12 C13 178.7(2)
C10 C11 C12 C13 -0.9(4)
O7 C12 C13 C8 179.6(2)
C11 C12 C13 C8 0.7(4)
C9 C8 C13 C12 0.0(4)
C7 C8 C13 C12 -179.8(2)
